data_7701279
loop_
_publ_author_name
'Oswald, Iain W. H.'
'Ahn, Hyochul'
'Neilson, James Richmond'

_publ_section_title
;
 Influence of organic cation planarity on structural templating in hybrid
 metal-halides
;
_journal_name_full 'Dalton Transactions'
_journal_paper_doi 10.1039/C9DT03207J
_journal_year 2019
_chemical_formula_sum 'C12 H12 Bi I5 N2 O'
_chemical_formula_weight 1043.72
_space_group_crystal_system monoclinic
_space_group_IT_number 13
_space_group_name_Hall '-P 2yc'
_space_group_name_H-M_alt 'P 1 2/c 1'
_symmetry_space_group_name_Hall '-P 2yc'
_symmetry_space_group_name_H-M 'P 1 2/c 1'
_atom_sites_solution_hydrogens mixed
_audit_creation_method SHELXL-2017/1
_audit_update_record
;
2019-08-06 deposited with the CCDC.    2019-09-24 downloaded from the CCDC.
;
_cell_angle_alpha 90
_cell_angle_beta 98.769(5)
_cell_angle_gamma 90
_cell_formula_units_Z 4
_cell_length_a 8.8873(16)
_cell_length_b 12.724(2)
_cell_length_c 19.021(3)
_cell_measurement_reflns_used 7880
_cell_measurement_temperature 300(2)
_cell_measurement_theta_max 26.39
_cell_measurement_theta_min 2.69
_cell_volume 2125.8(6)
_computing_cell_refinement 'Bruker SAINT'
_computing_data_collection 'APEX3 (Bruker-AXS, 2015)'
_computing_data_reduction 'Bruker SAINT'
_computing_molecular_graphics 'Vesta (K. Momma and F. Izumi, 2011)'
_computing_publication_material 'publCIF (Westrip, 2010)'
_computing_structure_refinement 'SHELXL-2017/1 (Sheldrick, 2017)'
_computing_structure_solution 'SHELXT 2014/5 (Sheldrick, 2014)'
_diffrn_ambient_temperature 300(2)
_diffrn_measured_fraction_theta_full 0.998
_diffrn_measured_fraction_theta_max 0.995
_diffrn_measurement_device_type 'Bruker D8 Quest ECO CMOS'
_diffrn_measurement_method '\f and \w scans'
_diffrn_radiation_monochromator 'HELIOS optics'
_diffrn_radiation_type MoK\a
_diffrn_radiation_wavelength 0.71073
_diffrn_reflns_av_R_equivalents 0.0554
_diffrn_reflns_av_unetI/netI 0.0568
_diffrn_reflns_Laue_measured_fraction_full 0.998
_diffrn_reflns_Laue_measured_fraction_max 0.995
_diffrn_reflns_limit_h_max 11
_diffrn_reflns_limit_h_min -11
_diffrn_reflns_limit_k_max 15
_diffrn_reflns_limit_k_min -15
_diffrn_reflns_limit_l_max 16
_diffrn_reflns_limit_l_min -23
_diffrn_reflns_number 14836
_diffrn_reflns_point_group_measured_fraction_full 0.998
_diffrn_reflns_point_group_measured_fraction_max 0.995
_diffrn_reflns_theta_full 25.242
_diffrn_reflns_theta_max 26.412
_diffrn_reflns_theta_min 2.319
_diffrn_source 'I\ms microfocus tube'
_exptl_absorpt_coefficient_mu 15.556
_exptl_absorpt_correction_T_max 0.7454
_exptl_absorpt_correction_T_min 0.3567
_exptl_absorpt_correction_type multi-scan
_exptl_absorpt_process_details SADABS
_exptl_crystal_colour 'Dark Red'
_exptl_crystal_density_diffrn 3.261
_exptl_crystal_description Fragment
_exptl_crystal_F_000 1816
_exptl_crystal_size_max 0.13
_exptl_crystal_size_mid 0.05
_exptl_crystal_size_min 0.03
_refine_diff_density_max 1.482
_refine_diff_density_min -1.474
_refine_diff_density_rms 0.233
_refine_ls_extinction_method none
_refine_ls_goodness_of_fit_ref 1.037
_refine_ls_hydrogen_treatment mixed
_refine_ls_matrix_type full
_refine_ls_number_parameters 197
_refine_ls_number_reflns 4349
_refine_ls_number_restraints 2
_refine_ls_restrained_S_all 1.037
_refine_ls_R_factor_all 0.0554
_refine_ls_R_factor_gt 0.0405
_refine_ls_shift/su_max 0.001
_refine_ls_shift/su_mean 0.000
_refine_ls_structure_factor_coef Fsqd
_refine_ls_weighting_details 'w=1/[\s^2^(Fo^2^)+(0.0373P)^2^+12.9448P] where P=(Fo^2^+2Fc^2^)/3'
_refine_ls_weighting_scheme calc
_refine_ls_wR_factor_gt 0.0962
_refine_ls_wR_factor_ref 0.1054
_reflns_Friedel_coverage 0.000
_reflns_number_gt 3487
_reflns_number_total 4349
_reflns_threshold_expression 'I > 2\s(I)'
_cod_data_source_file c9dt03207j2.cif
_cod_data_source_block jrn071_a1_a
_cod_original_cell_volume 2125.7(6)
_cod_database_code 7701279
_shelx_shelxl_version_number 2017/1
_shelx_space_group_comment
;
The symmetry employed for this shelxl refinement is uniquely defined
by the following loop, which should always be used as a source of
symmetry information in preference to the above space-group names.
They are only intended as comments.
;
_publcif_funding_html
;
;

loop_
_space_group_symop_operation_xyz
'x, y, z'
'-x, y, -z+1/2'
'-x, -y, -z'
'x, -y, z-1/2'

loop_
_atom_site_label
_atom_site_type_symbol
_atom_site_fract_x
_atom_site_fract_y
_atom_site_fract_z
_atom_site_U_iso_or_equiv
_atom_site_adp_type
_atom_site_occupancy
_atom_site_site_symmetry_order
_atom_site_calc_flag
_atom_site_refinement_flags_posn
_atom_site_refinement_flags_adp
_atom_site_refinement_flags_occupancy
Bi1 Bi 0.500000 0.71572(4) 0.750000 0.02875(13) Uani 1 2 d S T P
Bi2 Bi 0.000000 0.33968(4) 0.750000 0.02972(13) Uani 1 2 d S T P
I1 I -0.07634(8) 0.34299(6) 0.58652(3) 0.04739(19) Uani 1 1 d . . .
I2 I 0.37890(9) 0.71449(6) 0.58970(3) 0.04663(19) Uani 1 1 d . . .
I3 I -0.22894(8) 0.18062(6) 0.76121(4) 0.0534(2) Uani 1 1 d . . .
I4 I 0.25724(8) 0.52978(6) 0.76379(5) 0.0589(2) Uani 1 1 d . . .
I5 I 0.71907(11) 0.87722(8) 0.72499(5) 0.0729(3) Uani 1 1 d . . .
N2 N 0.9093(9) 0.8490(6) 0.5733(4) 0.0399(19) Uani 1 1 d . . .
H2A H 0.940779 0.787550 0.587366 0.048 Uiso 1 1 calc R U .
N1 N 0.7570(9) 0.6640(6) 0.5085(5) 0.0396(19) Uani 1 1 d . . .
H1A H 0.829618 0.655946 0.543550 0.047 Uiso 1 1 calc R U .
C5 C 0.5487(12) 0.8794(8) 0.4085(6) 0.049(3) Uani 1 1 d . . .
H5 H 0.468861 0.887723 0.371126 0.058 Uiso 1 1 calc R U .
C4 C 0.5959(10) 0.7761(8) 0.4308(5) 0.037(2) Uani 1 1 d . . .
C11 C 0.7907(10) 0.8563(8) 0.5204(5) 0.038(2) Uani 1 1 d . . .
C12 C 0.7152(10) 0.7625(7) 0.4870(5) 0.0330(19) Uani 1 1 d . . .
C7 C 0.7376(10) 0.9537(7) 0.4970(5) 0.037(2) Uani 1 1 d . . .
C9 C 0.9277(14) 1.0316(10) 0.5866(6) 0.054(3) Uani 1 1 d . . .
H9 H 0.972520 1.089887 0.610898 0.065 Uiso 1 1 calc R U .
C3 C 0.5261(13) 0.6874(9) 0.3988(6) 0.051(3) Uani 1 1 d . . .
H3 H 0.445472 0.695152 0.361766 0.061 Uiso 1 1 calc R U .
C2 C 0.5734(13) 0.5876(9) 0.4205(7) 0.056(3) Uani 1 1 d . . .
H2 H 0.528719 0.528187 0.397658 0.067 Uiso 1 1 calc R U .
C6 C 0.6169(12) 0.9652(8) 0.4401(5) 0.043(2) Uani 1 1 d . . .
H6 H 0.584503 1.031920 0.424578 0.052 Uiso 1 1 calc R U .
C10 C 0.9790(12) 0.9311(10) 0.6042(6) 0.053(3) Uani 1 1 d . . .
H10 H 1.064288 0.921724 0.638606 0.063 Uiso 1 1 calc R U .
C1 C 0.6896(12) 0.5794(9) 0.4773(6) 0.050(3) Uani 1 1 d . . .
H1 H 0.721293 0.513098 0.494080 0.060 Uiso 1 1 calc R U .
C8 C 0.8100(12) 1.0424(9) 0.5328(6) 0.047(2) Uani 1 1 d . . .
H8 H 0.775721 1.109437 0.519016 0.056 Uiso 1 1 calc R U .
O1 O 0.9928(11) 0.6522(8) 0.6221(6) 0.076(3) Uani 1 1 d D . .
H1B H 1.092(4) 0.652(12) 0.618(8) 0.091 Uiso 1 1 d D U .
H2B H 0.962(15) 0.621(11) 0.660(5) 0.091 Uiso 1 1 d D U .

loop_
_atom_site_aniso_label
_atom_site_aniso_U_11
_atom_site_aniso_U_22
_atom_site_aniso_U_33
_atom_site_aniso_U_23
_atom_site_aniso_U_13
_atom_site_aniso_U_12
Bi1 0.0317(2) 0.0235(2) 0.0302(2) 0.000 0.00198(18) 0.000
Bi2 0.0321(2) 0.0253(2) 0.0303(3) 0.000 0.00027(18) 0.000
I1 0.0598(4) 0.0507(4) 0.0301(3) 0.0001(3) 0.0018(3) 0.0106(3)
I2 0.0683(4) 0.0403(4) 0.0280(3) 0.0004(3) -0.0034(3) -0.0022(3)
I3 0.0525(4) 0.0507(4) 0.0528(4) 0.0093(4) -0.0053(3) -0.0239(3)
I4 0.0434(4) 0.0503(4) 0.0795(6) 0.0236(4) -0.0021(3) -0.0171(3)
I5 0.0846(6) 0.0733(6) 0.0591(5) 0.0055(5) 0.0060(4) -0.0509(5)
N2 0.047(5) 0.030(4) 0.039(4) 0.007(4) -0.005(4) -0.001(3)
N1 0.038(4) 0.029(4) 0.050(5) 0.013(4) 0.000(4) 0.003(3)
C5 0.051(6) 0.040(6) 0.049(6) 0.007(5) -0.009(5) 0.009(5)
C4 0.034(5) 0.042(6) 0.032(5) -0.004(4) -0.001(4) -0.003(4)
C11 0.031(4) 0.045(6) 0.037(5) 0.004(5) 0.006(4) 0.002(4)
C12 0.032(4) 0.034(5) 0.034(5) 0.003(4) 0.006(4) 0.000(4)
C7 0.043(5) 0.032(5) 0.036(5) 0.006(4) 0.004(4) 0.001(4)
C9 0.071(8) 0.046(7) 0.046(6) -0.012(6) 0.008(5) -0.001(6)
C3 0.049(6) 0.049(6) 0.052(7) -0.017(6) -0.004(5) -0.004(5)
C2 0.054(7) 0.037(6) 0.077(8) -0.017(6) 0.007(6) -0.008(5)
C6 0.059(6) 0.029(5) 0.039(6) -0.005(5) 0.000(5) -0.001(4)
C10 0.039(5) 0.066(8) 0.050(6) 0.004(6) -0.003(5) -0.008(5)
C1 0.049(6) 0.037(6) 0.062(7) 0.008(6) 0.003(5) -0.001(5)
C8 0.058(6) 0.035(6) 0.047(6) -0.004(5) 0.007(5) 0.000(5)
O1 0.072(6) 0.071(7) 0.076(7) 0.022(5) -0.013(5) 0.011(5)

loop_
_atom_type_symbol
_atom_type_description
_atom_type_scat_dispersion_real
_atom_type_scat_dispersion_imag
_atom_type_scat_source
C C 0.0033 0.0016 'International Tables Vol C Tables 4.2.6.8 and 6.1.1.4'
H H 0.0000 0.0000 'International Tables Vol C Tables 4.2.6.8 and 6.1.1.4'
Bi Bi -4.1077 10.2566 'International Tables Vol C Tables 4.2.6.8 and 6.1.1.4'
I I -0.4742 1.8119 'International Tables Vol C Tables 4.2.6.8 and 6.1.1.4'
N N 0.0061 0.0033 'International Tables Vol C Tables 4.2.6.8 and 6.1.1.4'
O O 0.0106 0.0060 'International Tables Vol C Tables 4.2.6.8 and 6.1.1.4'

loop_
_geom_angle_atom_site_label_1
_geom_angle_atom_site_label_2
_geom_angle_atom_site_label_3
_geom_angle
_geom_angle_site_symmetry_1
_geom_angle_site_symmetry_3
I5 Bi1 I5 90.52(5) 2_656 .
I5 Bi1 I2 91.37(2) 2_656 .
I5 Bi1 I2 89.04(2) . .
I5 Bi1 I2 89.04(2) 2_656 2_656
I5 Bi1 I2 91.37(2) . 2_656
I2 Bi1 I2 179.42(3) . 2_656
I5 Bi1 I4 175.05(2) 2_656 2_656
I5 Bi1 I4 91.83(3) . 2_656
I2 Bi1 I4 93.02(2) . 2_656
I2 Bi1 I4 86.55(2) 2_656 2_656
I5 Bi1 I4 91.83(3) 2_656 .
I5 Bi1 I4 175.05(2) . .
I2 Bi1 I4 86.55(2) . .
I2 Bi1 I4 93.02(2) 2_656 .
I4 Bi1 I4 86.17(3) 2_656 .
I3 Bi2 I3 91.51(4) 2_556 .
I3 Bi2 I1 89.11(2) 2_556 .
I3 Bi2 I1 91.99(2) . .
I3 Bi2 I1 91.99(2) 2_556 2_556
I3 Bi2 I1 89.11(2) . 2_556
I1 Bi2 I1 178.43(3) . 2_556
I3 Bi2 I4 91.83(3) 2_556 .
I3 Bi2 I4 170.93(2) . .
I1 Bi2 I4 96.50(2) . .
I1 Bi2 I4 82.35(2) 2_556 .
I3 Bi2 I4 170.93(2) 2_556 2_556
I3 Bi2 I4 91.83(3) . 2_556
I1 Bi2 I4 82.35(2) . 2_556
I1 Bi2 I4 96.50(2) 2_556 2_556
I4 Bi2 I4 86.14(3) . 2_556
Bi1 I4 Bi2 170.92(3) . .
C10 N2 C11 123.1(9) . .
C10 N2 H2A 118.5 . .
C11 N2 H2A 118.5 . .
C1 N1 C12 122.1(9) . .
C1 N1 H1A 119.0 . .
C12 N1 H1A 119.0 . .
C6 C5 C4 121.5(9) . .
C6 C5 H5 119.2 . .
C4 C5 H5 119.2 . .
C3 C4 C12 118.2(10) . .
C3 C4 C5 122.0(9) . .
C12 C4 C5 119.8(9) . .
N2 C11 C7 119.7(9) . .
N2 C11 C12 121.6(9) . .
C7 C11 C12 118.8(9) . .
N1 C12 C4 119.2(9) . .
N1 C12 C11 122.4(9) . .
C4 C12 C11 118.3(9) . .
C11 C7 C6 121.7(9) . .
C11 C7 C8 116.9(9) . .
C6 C7 C8 121.4(9) . .
C8 C9 C10 117.7(11) . .
C8 C9 H9 121.1 . .
C10 C9 H9 121.1 . .
C2 C3 C4 121.5(11) . .
C2 C3 H3 119.2 . .
C4 C3 H3 119.2 . .
C1 C2 C3 117.5(10) . .
C1 C2 H2 121.3 . .
C3 C2 H2 121.3 . .
C5 C6 C7 119.8(10) . .
C5 C6 H6 120.1 . .
C7 C6 H6 120.1 . .
N2 C10 C9 120.9(10) . .
N2 C10 H10 119.5 . .
C9 C10 H10 119.5 . .
N1 C1 C2 121.4(10) . .
N1 C1 H1 119.3 . .
C2 C1 H1 119.3 . .
C9 C8 C7 121.5(10) . .
C9 C8 H8 119.2 . .
C7 C8 H8 119.2 . .
H1B O1 H2B 120(10) . .

loop_
_geom_bond_atom_site_label_1
_geom_bond_atom_site_label_2
_geom_bond_distance
_geom_bond_site_symmetry_2
Bi1 I5 2.9192(9) 2_656
Bi1 I5 2.9193(9) .
Bi1 I2 3.0748(8) .
Bi1 I2 3.0749(8) 2_656
Bi1 I4 3.2393(8) 2_656
Bi1 I4 3.2393(8) .
Bi2 I3 2.9006(8) 2_556
Bi2 I3 2.9006(8) .
Bi2 I1 3.0802(8) .
Bi2 I1 3.0802(8) 2_556
Bi2 I4 3.3111(8) .
Bi2 I4 3.3111(8) 2_556
N2 C10 1.308(14) .
N2 C11 1.344(12) .
N2 H2A 0.8600 .
N1 C1 1.328(13) .
N1 C12 1.353(12) .
N1 H1A 0.8600 .
C5 C6 1.346(14) .
C5 C4 1.425(14) .
C5 H5 0.9300 .
C4 C3 1.383(14) .
C4 C12 1.397(13) .
C11 C7 1.375(13) .
C11 C12 1.466(14) .
C7 C6 1.411(13) .
C7 C8 1.421(14) .
C9 C8 1.354(15) .
C9 C10 1.381(17) .
C9 H9 0.9300 .
C3 C2 1.381(16) .
C3 H3 0.9300 .
C2 C1 1.380(16) .
C2 H2 0.9300 .
C6 H6 0.9300 .
C10 H10 0.9300 .
C1 H1 0.9300 .
C8 H8 0.9300 .
O1 H1B 0.900(10) .
O1 H2B 0.899(10) .
